data_7713577
loop_
_publ_author_name
'Jim\'enez, M. Victoria'
'Gonz\'alez-Lainez, Miguel'
'Passarelli, Vincenzo'
'P\'erez-Torrente, Jes\'us J.'

_publ_section_title
;
 \b-(Z)-Selective Alkyne Hydrosilylation by a N,O-Functionalized NHC-based
 Rhodium(I) Catalyst
;
_journal_name_full 'Dalton Transactions'
_journal_paper_doi 10.1039/D3DT01911J
_journal_year 2023
_chemical_formula_moiety 'C23 H33 N3 O Rh, F6 P'
_chemical_formula_sum 'C23 H33 F6 N3 O P Rh'
_chemical_formula_weight 615.40
_space_group_crystal_system triclinic
_space_group_IT_number 2
_space_group_name_Hall '-P 1'
_space_group_name_H-M_alt 'P -1'
_atom_sites_solution_hydrogens geom
_atom_sites_solution_primary heavy
_atom_sites_solution_secondary difmap
_audit_creation_method SHELXL-2014/7
_audit_update_record
;
2023-03-15 deposited with the CCDC.	2023-07-27 downloaded from the CCDC.
;
_cell_angle_alpha 104.166(2)
_cell_angle_beta 104.253(2)
_cell_angle_gamma 100.643(2)
_cell_formula_units_Z 2
_cell_length_a 9.7280(13)
_cell_length_b 11.3893(15)
_cell_length_c 12.1763(16)
_cell_measurement_reflns_used 6326
_cell_measurement_temperature 100(2)
_cell_measurement_theta_max 29.081
_cell_measurement_theta_min 2.196
_cell_volume 1224.0(3)
_computing_cell_refinement 'SAINT+ v. 6.45 (Bruker AXS, 2003)'
_computing_data_collection 'SMART v. 5.611 (Bruker AXS, 2000)'
_computing_data_reduction 'SAINT+ v. 6.45 (Bruker AXS, 2003)'
_computing_molecular_graphics 'XP program, SHELXTL v6.12, Bruker2000'
_computing_publication_material 'XCIF program, SHELXTLv6.12, BrukerAXS'
_computing_structure_refinement 'SHELXL-2014/7 (Sheldrick, 2014)'
_computing_structure_solution 'SHELXS-97 (Sheldrick, 1990)'
_diffrn_ambient_temperature 100(2)
_diffrn_detector_area_resol_mean 8.26
_diffrn_measured_fraction_theta_full 1.000
_diffrn_measured_fraction_theta_max 0.903
_diffrn_measurement_device_type 'Bruker SMART APEX-DUO CCD system'
_diffrn_measurement_method '\w rotations with narrow frames'
_diffrn_radiation_monochromator graphite
_diffrn_radiation_source 'fine-focus sealed tube'
_diffrn_radiation_type MoK\a
_diffrn_radiation_wavelength 0.71073
_diffrn_reflns_av_R_equivalents 0.0231
_diffrn_reflns_av_unetI/netI 0.0346
_diffrn_reflns_Laue_measured_fraction_full 1.000
_diffrn_reflns_Laue_measured_fraction_max 0.903
_diffrn_reflns_limit_h_max 13
_diffrn_reflns_limit_h_min -13
_diffrn_reflns_limit_k_max 15
_diffrn_reflns_limit_k_min -15
_diffrn_reflns_limit_l_max 16
_diffrn_reflns_limit_l_min -16
_diffrn_reflns_number 13271
_diffrn_reflns_point_group_measured_fraction_full 1.000
_diffrn_reflns_point_group_measured_fraction_max 0.903
_diffrn_reflns_theta_full 25.000
_diffrn_reflns_theta_max 29.605
_diffrn_reflns_theta_min 1.812
_exptl_absorpt_coefficient_mu 0.831
_exptl_absorpt_correction_T_max 0.9320
_exptl_absorpt_correction_T_min 0.8121
_exptl_absorpt_correction_type multi-scan
_exptl_absorpt_process_details
;

 SADABS: Area-Detector Absorption Correction. (1996)  Bruker-AXS 

 within SAINT+ package, v. 6.45.   

;
_exptl_crystal_colour yellow
_exptl_crystal_density_diffrn 1.670
_exptl_crystal_description prism
_exptl_crystal_F_000 628
_exptl_crystal_size_max 0.155
_exptl_crystal_size_mid 0.120
_exptl_crystal_size_min 0.085
_refine_diff_density_max 0.736
_refine_diff_density_min -0.637
_refine_diff_density_rms 0.082
_refine_ls_extinction_method none
_refine_ls_goodness_of_fit_ref 1.034
_refine_ls_hydrogen_treatment constr
_refine_ls_matrix_type full
_refine_ls_number_parameters 320
_refine_ls_number_reflns 6215
_refine_ls_number_restraints 2
_refine_ls_restrained_S_all 1.388
_refine_ls_R_factor_all 0.0332
_refine_ls_R_factor_gt 0.0284
_refine_ls_shift/su_max 0.001
_refine_ls_shift/su_mean 0.000
_refine_ls_structure_factor_coef Fsqd
_refine_ls_weighting_details 'w=1/[\s^2^(Fo^2^)+(0.0311P)^2^+0.7004P] where P=(Fo^2^+2Fc^2^)/3'
_refine_ls_weighting_scheme calc
_refine_ls_wR_factor_gt 0.0655
_refine_ls_wR_factor_ref 0.0682
_reflns_Friedel_coverage 0.000
_reflns_number_gt 5578
_reflns_number_total 6215
_reflns_threshold_expression 'I > 2\s(I)'
_cod_data_source_file d3dt01911j3.cif
_cod_data_source_block cmpd_3_VPX76D
_cod_database_code 7713577
_shelx_shelxl_version_number 2014/7
_shelx_space_group_comment
;
The symmetry employed for this shelxl refinement is uniquely defined
by the following loop, which should always be used as a source of
symmetry information in preference to the above space-group names.
They are only intended as comments.
;

loop_
_space_group_symop_operation_xyz
'x, y, z'
'-x, -y, -z'

loop_
_atom_site_label
_atom_site_type_symbol
_atom_site_fract_x
_atom_site_fract_y
_atom_site_fract_z
_atom_site_U_iso_or_equiv
_atom_site_adp_type
_atom_site_occupancy
_atom_site_site_symmetry_order
_atom_site_calc_flag
_atom_site_refinement_flags_posn
_atom_site_refinement_flags_adp
_atom_site_refinement_flags_occupancy
_atom_site_disorder_assembly
_atom_site_disorder_group
C1 C 0.3373(2) 0.10664(18) 0.12915(17) 0.0155(4) Uani 1 1 d . . . . .
C3 C 0.2121(2) 0.00110(19) -0.06339(18) 0.0186(4) Uani 1 1 d . . . . .
H3 H 0.1538 -0.0654 -0.1329 0.022 Uiso 1 1 calc R U . . .
C4 C 0.2697(2) 0.1200(2) -0.05843(18) 0.0191(4) Uani 1 1 d . . . . .
H4 H 0.2593 0.1538 -0.1231 0.023 Uiso 1 1 calc R U . . .
C6 C 0.2161(2) -0.12509(18) 0.08351(18) 0.0179(4) Uani 1 1 d . . . . .
C7 C 0.1801(2) -0.0938(2) 0.20062(18) 0.0198(4) Uani 1 1 d . . . . .
H7A H 0.2647 -0.0325 0.2628 0.030 Uiso 1 1 calc R U . . .
H7B H 0.1576 -0.1703 0.2233 0.030 Uiso 1 1 calc R U . . .
H7C H 0.0950 -0.0585 0.1910 0.030 Uiso 1 1 calc R U . . .
C8 C 0.3463(3) -0.1836(2) 0.0906(2) 0.0244(5) Uani 1 1 d . . . . .
H8A H 0.3640 -0.2031 0.0132 0.037 Uiso 1 1 calc R U . . .
H8B H 0.3241 -0.2609 0.1121 0.037 Uiso 1 1 calc R U . . .
H8C H 0.4340 -0.1244 0.1510 0.037 Uiso 1 1 calc R U . . .
C9 C 0.0810(3) -0.2152(2) -0.0132(2) 0.0277(5) Uani 1 1 d . . . . .
H9A H 0.0015 -0.1734 -0.0251 0.042 Uiso 1 1 calc R U . . .
H9B H 0.0496 -0.2893 0.0108 0.042 Uiso 1 1 calc R U . . .
H9C H 0.1050 -0.2410 -0.0876 0.042 Uiso 1 1 calc R U . . .
C10 C 0.4094(2) 0.31928(18) 0.11084(18) 0.0168(4) Uani 1 1 d . . . . .
H10A H 0.4096 0.3584 0.0467 0.020 Uiso 1 1 calc R U . . .
H10B H 0.5119 0.3379 0.1621 0.020 Uiso 1 1 calc R U . . .
C11 C 0.3162(2) 0.37096(18) 0.18341(17) 0.0165(4) Uani 1 1 d . . . . .
C13 C 0.1956(2) 0.3430(2) 0.32203(18) 0.0190(4) Uani 1 1 d . . . . .
C14 C 0.1197(2) 0.4302(2) 0.29848(19) 0.0229(4) Uani 1 1 d . . . . .
H14 H 0.0492 0.4477 0.3376 0.027 Uiso 1 1 calc R U . . .
C15 C 0.1464(2) 0.4919(2) 0.2181(2) 0.0236(5) Uani 1 1 d . . . . .
H15 H 0.0984 0.5547 0.2042 0.028 Uiso 1 1 calc R U . . .
C16 C 0.2449(2) 0.46001(19) 0.15810(19) 0.0200(4) Uani 1 1 d . . . . .
H16 H 0.2631 0.4988 0.1005 0.024 Uiso 1 1 calc R U . . .
C17 C 0.1594(2) 0.2665(2) 0.40041(19) 0.0247(5) Uani 1 1 d . . . . .
H17A H 0.2499 0.2522 0.4473 0.030 Uiso 1 1 calc R U . . .
H17B H 0.1140 0.3114 0.4563 0.030 Uiso 1 1 calc R U . . .
C19 C 0.0262(3) 0.0704(2) 0.3960(2) 0.0342(6) Uani 1 1 d . . . . .
H19A H 0.1165 0.0535 0.4379 0.051 Uiso 1 1 calc R U . . .
H19B H -0.0436 -0.0088 0.3436 0.051 Uiso 1 1 calc R U . . .
H19C H -0.0173 0.1121 0.4540 0.051 Uiso 1 1 calc R U . . .
C20 C 0.6124(2) 0.36419(18) 0.43557(18) 0.0165(4) Uani 1 1 d D . . . .
H20 H 0.5937 0.4467 0.4313 0.020 Uiso 1 1 calc R U . . .
C21 C 0.5369(2) 0.30929(18) 0.49875(17) 0.0162(4) Uani 1 1 d . . . . .
H21 H 0.4731 0.3590 0.5310 0.019 Uiso 1 1 calc DR U . . .
C22 C 0.5817(2) 0.22124(19) 0.56669(18) 0.0187(4) Uani 1 1 d . . . . .
H22A H 0.4947 0.1760 0.5820 0.022 Uiso 1 1 calc R U . . .
H22B H 0.6549 0.2706 0.6445 0.022 Uiso 1 1 calc R U . . .
C23 C 0.6478(2) 0.12523(19) 0.49891(18) 0.0182(4) Uani 1 1 d . . . . .
H23A H 0.7541 0.1626 0.5167 0.022 Uiso 1 1 calc R U . . .
H23B H 0.6367 0.0506 0.5272 0.022 Uiso 1 1 calc R U . . .
C24 C 0.5743(2) 0.08417(18) 0.36420(18) 0.0171(4) Uani 1 1 d D . . . .
H24 H 0.5243 -0.0075 0.3294 0.021 Uiso 1 1 calc R U . . .
C25 C 0.6257(2) 0.13603(19) 0.28614(18) 0.0174(4) Uani 1 1 d . . . . .
H25 H 0.6071 0.0743 0.2065 0.021 Uiso 1 1 calc DR U . . .
C26 C 0.7545(2) 0.2483(2) 0.31775(19) 0.0200(4) Uani 1 1 d . . . . .
H26A H 0.7460 0.2822 0.2496 0.024 Uiso 1 1 calc R U . . .
H26B H 0.8465 0.2210 0.3320 0.024 Uiso 1 1 calc R U . . .
C27 C 0.7638(2) 0.35285(19) 0.42853(18) 0.0180(4) Uani 1 1 d . . . . .
H27A H 0.8170 0.3352 0.5006 0.022 Uiso 1 1 calc R U . . .
H27B H 0.8205 0.4337 0.4268 0.022 Uiso 1 1 calc R U . . .
N2 N 0.25386(18) -0.00637(15) 0.05227(14) 0.0154(3) Uani 1 1 d . . . . .
N5 N 0.34673(18) 0.18298(15) 0.05957(14) 0.0152(3) Uani 1 1 d . . . . .
N12 N 0.29759(18) 0.31750(15) 0.26827(15) 0.0159(3) Uani 1 1 d . . . . .
O18 O 0.05974(18) 0.14997(14) 0.32634(14) 0.0248(3) Uani 1 1 d . . . . .
F1 F 1.37619(15) 0.39992(15) 0.86644(13) 0.0361(3) Uani 1 1 d . . . . .
F2 F 1.22645(17) 0.52377(13) 0.82144(13) 0.0345(3) Uani 1 1 d . . . . .
F3 F 1.07504(14) 0.36145(14) 0.66468(12) 0.0310(3) Uani 1 1 d . . . . .
F4 F 1.22373(17) 0.23729(13) 0.70988(14) 0.0344(3) Uani 1 1 d . . . . .
F5 F 1.13459(16) 0.33983(14) 0.84978(13) 0.0327(3) Uani 1 1 d . . . . .
F6 F 1.31718(15) 0.42190(13) 0.68265(12) 0.0294(3) Uani 1 1 d . . . . .
P1 P 1.22574(6) 0.38066(5) 0.76582(5) 0.01931(11) Uani 1 1 d . . . . .
Rh1 Rh 0.44053(2) 0.20180(2) 0.30699(2) 0.01287(5) Uani 1 1 d . . . . .

loop_
_atom_site_aniso_label
_atom_site_aniso_U_11
_atom_site_aniso_U_22
_atom_site_aniso_U_33
_atom_site_aniso_U_23
_atom_site_aniso_U_13
_atom_site_aniso_U_12
C1 0.0157(9) 0.0158(9) 0.0124(9) 0.0022(7) 0.0034(7) 0.0020(7)
C3 0.0204(10) 0.0208(10) 0.0117(9) 0.0011(8) 0.0034(8) 0.0061(8)
C4 0.0231(10) 0.0227(10) 0.0122(9) 0.0050(8) 0.0057(8) 0.0079(8)
C6 0.0213(10) 0.0137(9) 0.0158(10) 0.0025(8) 0.0052(8) 0.0011(8)
C7 0.0216(10) 0.0187(10) 0.0165(10) 0.0048(8) 0.0052(8) 0.0008(8)
C8 0.0300(11) 0.0170(10) 0.0271(12) 0.0051(9) 0.0103(10) 0.0079(9)
C9 0.0278(11) 0.0241(11) 0.0197(11) 0.0008(9) 0.0028(9) -0.0064(9)
C10 0.0197(9) 0.0150(9) 0.0154(9) 0.0054(8) 0.0053(8) 0.0029(7)
C11 0.0157(9) 0.0146(9) 0.0141(9) 0.0005(7) 0.0018(7) 0.0008(7)
C13 0.0142(9) 0.0226(10) 0.0133(9) -0.0016(8) 0.0020(8) 0.0010(8)
C14 0.0155(9) 0.0222(11) 0.0208(11) -0.0061(8) 0.0017(8) 0.0030(8)
C15 0.0193(10) 0.0154(10) 0.0264(12) -0.0031(8) -0.0011(9) 0.0052(8)
C16 0.0201(10) 0.0138(9) 0.0202(10) 0.0029(8) -0.0005(8) 0.0027(8)
C17 0.0156(9) 0.0388(13) 0.0150(10) 0.0067(9) 0.0025(8) 0.0009(9)
C19 0.0491(15) 0.0315(13) 0.0348(14) 0.0185(11) 0.0237(12) 0.0149(12)
C20 0.0175(9) 0.0109(9) 0.0163(9) 0.0019(7) 0.0012(8) 0.0009(7)
C21 0.0183(9) 0.0147(9) 0.0105(9) -0.0001(7) 0.0005(7) 0.0029(7)
C22 0.0225(10) 0.0183(10) 0.0133(9) 0.0051(8) 0.0037(8) 0.0021(8)
C23 0.0182(9) 0.0160(9) 0.0187(10) 0.0073(8) 0.0018(8) 0.0032(8)
C24 0.0192(9) 0.0132(9) 0.0175(10) 0.0041(8) 0.0033(8) 0.0049(7)
C25 0.0165(9) 0.0167(9) 0.0164(10) 0.0012(8) 0.0045(8) 0.0038(7)
C26 0.0168(9) 0.0236(11) 0.0190(10) 0.0068(8) 0.0056(8) 0.0032(8)
C27 0.0150(9) 0.0165(9) 0.0183(10) 0.0046(8) 0.0018(8) -0.0009(7)
N2 0.0173(8) 0.0156(8) 0.0116(8) 0.0022(6) 0.0038(6) 0.0032(6)
N5 0.0168(8) 0.0157(8) 0.0120(8) 0.0034(6) 0.0042(6) 0.0033(6)
N12 0.0138(7) 0.0164(8) 0.0139(8) 0.0012(6) 0.0023(6) 0.0025(6)
O18 0.0349(9) 0.0206(8) 0.0215(8) 0.0080(6) 0.0116(7) 0.0074(7)
F1 0.0277(7) 0.0522(9) 0.0273(8) 0.0209(7) 0.0004(6) 0.0068(7)
F2 0.0467(9) 0.0215(7) 0.0342(8) 0.0052(6) 0.0147(7) 0.0072(6)
F3 0.0239(7) 0.0416(8) 0.0251(7) 0.0092(6) 0.0033(6) 0.0096(6)
F4 0.0451(8) 0.0229(7) 0.0406(9) 0.0111(6) 0.0185(7) 0.0126(6)
F5 0.0362(8) 0.0367(8) 0.0314(8) 0.0167(6) 0.0183(6) 0.0048(6)
F6 0.0305(7) 0.0378(8) 0.0283(7) 0.0195(6) 0.0143(6) 0.0089(6)
P1 0.0214(3) 0.0201(3) 0.0175(3) 0.0090(2) 0.0055(2) 0.0042(2)
Rh1 0.01393(8) 0.01182(8) 0.01060(8) 0.00242(5) 0.00207(6) 0.00159(5)

loop_
_atom_type_symbol
_atom_type_description
_atom_type_scat_dispersion_real
_atom_type_scat_dispersion_imag
_atom_type_scat_source
C C 0.0033 0.0016 'International Tables Vol C Tables 4.2.6.8 and 6.1.1.4'
H H 0.0000 0.0000 'International Tables Vol C Tables 4.2.6.8 and 6.1.1.4'
N N 0.0061 0.0033 'International Tables Vol C Tables 4.2.6.8 and 6.1.1.4'
O O 0.0106 0.0060 'International Tables Vol C Tables 4.2.6.8 and 6.1.1.4'
F F 0.0171 0.0103 'International Tables Vol C Tables 4.2.6.8 and 6.1.1.4'
P P 0.1023 0.0942 'International Tables Vol C Tables 4.2.6.8 and 6.1.1.4'
Rh Rh -1.1178 0.9187 'International Tables Vol C Tables 4.2.6.8 and 6.1.1.4'

loop_
_geom_angle_atom_site_label_1
_geom_angle_atom_site_label_2
_geom_angle_atom_site_label_3
_geom_angle
_geom_angle_site_symmetry_1
_geom_angle_site_symmetry_3
_geom_angle_publ_flag
N2 C1 N5 104.56(16) . . ?
N2 C1 Rh1 143.23(15) . . ?
N5 C1 Rh1 112.09(13) . . ?
C4 C3 N2 107.38(18) . . ?
C4 C3 H3 126.3 . . ?
N2 C3 H3 126.3 . . ?
C3 C4 N5 106.24(17) . . ?
C3 C4 H4 126.9 . . ?
N5 C4 H4 126.9 . . ?
N2 C6 C9 109.13(17) . . ?
N2 C6 C7 108.52(16) . . ?
C9 C6 C7 108.70(17) . . ?
N2 C6 C8 108.31(16) . . ?
C9 C6 C8 109.53(18) . . ?
C7 C6 C8 112.59(17) . . ?
C6 C7 H7A 109.5 . . ?
C6 C7 H7B 109.5 . . ?
H7A C7 H7B 109.5 . . ?
C6 C7 H7C 109.5 . . ?
H7A C7 H7C 109.5 . . ?
H7B C7 H7C 109.5 . . ?
C6 C8 H8A 109.5 . . ?
C6 C8 H8B 109.5 . . ?
H8A C8 H8B 109.5 . . ?
C6 C8 H8C 109.5 . . ?
H8A C8 H8C 109.5 . . ?
H8B C8 H8C 109.5 . . ?
C6 C9 H9A 109.5 . . ?
C6 C9 H9B 109.5 . . ?
H9A C9 H9B 109.5 . . ?
C6 C9 H9C 109.5 . . ?
H9A C9 H9C 109.5 . . ?
H9B C9 H9C 109.5 . . ?
N5 C10 C11 108.03(16) . . ?
N5 C10 H10A 110.1 . . ?
C11 C10 H10A 110.1 . . ?
N5 C10 H10B 110.1 . . ?
C11 C10 H10B 110.1 . . ?
H10A C10 H10B 108.4 . . ?
N12 C11 C16 122.07(19) . . ?
N12 C11 C10 115.79(17) . . ?
C16 C11 C10 121.94(18) . . ?
N12 C13 C14 121.0(2) . . ?
N12 C13 C17 117.64(19) . . ?
C14 C13 C17 121.19(19) . . ?
C15 C14 C13 120.1(2) . . ?
C15 C14 H14 119.9 . . ?
C13 C14 H14 119.9 . . ?
C14 C15 C16 118.6(2) . . ?
C14 C15 H15 120.7 . . ?
C16 C15 H15 120.7 . . ?
C11 C16 C15 119.0(2) . . ?
C11 C16 H16 120.5 . . ?
C15 C16 H16 120.5 . . ?
O18 C17 C13 108.08(17) . . ?
O18 C17 H17A 110.1 . . ?
C13 C17 H17A 110.1 . . ?
O18 C17 H17B 110.1 . . ?
C13 C17 H17B 110.1 . . ?
H17A C17 H17B 108.4 . . ?
O18 C19 H19A 109.5 . . ?
O18 C19 H19B 109.5 . . ?
H19A C19 H19B 109.5 . . ?
O18 C19 H19C 109.5 . . ?
H19A C19 H19C 109.5 . . ?
H19B C19 H19C 109.5 . . ?
C21 C20 C27 125.13(18) . . ?
C21 C20 Rh1 72.98(11) . . ?
C27 C20 Rh1 110.70(13) . . ?
C21 C20 H20 113.6 . . ?
C27 C20 H20 113.6 . . ?
Rh1 C20 H20 113.6 . . ?
C20 C21 C22 127.05(18) . . ?
C20 C21 Rh1 70.98(11) . . ?
C22 C21 Rh1 108.68(13) . . ?
C20 C21 H21 113.8 . . ?
C22 C21 H21 113.8 . . ?
Rh1 C21 H21 113.8 . . ?
C21 C22 C23 112.24(16) . . ?
C21 C22 H22A 109.2 . . ?
C23 C22 H22A 109.2 . . ?
C21 C22 H22B 109.2 . . ?
C23 C22 H22B 109.2 . . ?
H22A C22 H22B 107.9 . . ?
C24 C23 C22 112.38(16) . . ?
C24 C23 H23A 109.1 . . ?
C22 C23 H23A 109.1 . . ?
C24 C23 H23B 109.1 . . ?
C22 C23 H23B 109.1 . . ?
H23A C23 H23B 107.9 . . ?
C25 C24 C23 124.93(18) . . ?
C25 C24 Rh1 70.00(11) . . ?
C23 C24 Rh1 113.65(13) . . ?
C25 C24 H24 113.6 . . ?
C23 C24 H24 113.6 . . ?
Rh1 C24 H24 113.6 . . ?
C24 C25 C26 126.82(19) . . ?
C24 C25 Rh1 72.34(12) . . ?
C26 C25 Rh1 108.31(13) . . ?
C24 C25 H25 113.7 . . ?
C26 C25 H25 113.7 . . ?
Rh1 C25 H25 113.7 . . ?
C25 C26 C27 112.78(17) . . ?
C25 C26 H26A 109.0 . . ?
C27 C26 H26A 109.0 . . ?
C25 C26 H26B 109.0 . . ?
C27 C26 H26B 109.0 . . ?
H26A C26 H26B 107.8 . . ?
C20 C27 C26 112.03(16) . . ?
C20 C27 H27A 109.2 . . ?
C26 C27 H27A 109.2 . . ?
C20 C27 H27B 109.2 . . ?
C26 C27 H27B 109.2 . . ?
H27A C27 H27B 107.9 . . ?
C1 N2 C3 110.27(16) . . ?
C1 N2 C6 125.95(16) . . ?
C3 N2 C6 123.73(16) . . ?
C1 N5 C4 111.55(16) . . ?
C1 N5 C10 121.83(16) . . ?
C4 N5 C10 125.74(16) . . ?
C13 N12 C11 118.85(17) . . ?
C13 N12 Rh1 126.13(14) . . ?
C11 N12 Rh1 115.00(13) . . ?
C17 O18 C19 110.64(18) . . ?
F1 P1 F6 89.75(8) . . ?
F1 P1 F4 90.04(9) . . ?
F6 P1 F4 90.15(8) . . ?
F1 P1 F2 90.33(9) . . ?
F6 P1 F2 90.07(8) . . ?
F4 P1 F2 179.58(9) . . ?
F1 P1 F3 179.86(9) . . ?
F6 P1 F3 90.11(8) . . ?
F4 P1 F3 89.96(8) . . ?
F2 P1 F3 89.67(8) . . ?
F1 P1 F5 90.04(8) . . ?
F6 P1 F5 179.72(10) . . ?
F4 P1 F5 90.03(8) . . ?
F2 P1 F5 89.75(8) . . ?
F3 P1 F5 90.10(8) . . ?
C1 Rh1 C25 87.28(8) . . ?
C1 Rh1 N12 81.23(7) . . ?
C25 Rh1 N12 149.16(7) . . ?
C1 Rh1 C24 103.17(8) . . ?
C25 Rh1 C24 37.66(8) . . ?
N12 Rh1 C24 172.89(7) . . ?
C1 Rh1 C20 145.34(8) . . ?
C25 Rh1 C20 81.90(8) . . ?
N12 Rh1 C20 91.45(7) . . ?
C24 Rh1 C20 87.98(7) . . ?
C1 Rh1 C21 175.73(7) . . ?
C25 Rh1 C21 96.98(8) . . ?
N12 Rh1 C21 94.94(7) . . ?
C24 Rh1 C21 80.46(7) . . ?
C20 Rh1 C21 36.04(7) . . ?

loop_
_geom_bond_atom_site_label_1
_geom_bond_atom_site_label_2
_geom_bond_distance
_geom_bond_site_symmetry_2
_geom_bond_publ_flag
C1 N2 1.357(2) . ?
C1 N5 1.361(2) . ?
C1 Rh1 2.0618(19) . ?
C3 C4 1.347(3) . ?
C3 N2 1.395(3) . ?
C3 H3 0.9500 . ?
C4 N5 1.381(3) . ?
C4 H4 0.9500 . ?
C6 N2 1.498(3) . ?
C6 C9 1.522(3) . ?
C6 C7 1.525(3) . ?
C6 C8 1.530(3) . ?
C7 H7A 0.9800 . ?
C7 H7B 0.9800 . ?
C7 H7C 0.9800 . ?
C8 H8A 0.9800 . ?
C8 H8B 0.9800 . ?
C8 H8C 0.9800 . ?
C9 H9A 0.9800 . ?
C9 H9B 0.9800 . ?
C9 H9C 0.9800 . ?
C10 N5 1.470(2) . ?
C10 C11 1.512(3) . ?
C10 H10A 0.9900 . ?
C10 H10B 0.9900 . ?
C11 N12 1.353(3) . ?
C11 C16 1.383(3) . ?
C13 N12 1.353(3) . ?
C13 C14 1.385(3) . ?
C13 C17 1.501(3) . ?
C14 C15 1.383(3) . ?
C14 H14 0.9500 . ?
C15 C16 1.388(3) . ?
C15 H15 0.9500 . ?
C16 H16 0.9500 . ?
C17 O18 1.422(3) . ?
C17 H17A 0.9900 . ?
C17 H17B 0.9900 . ?
C19 O18 1.431(3) . ?
C19 H19A 0.9800 . ?
C19 H19B 0.9800 . ?
C19 H19C 0.9800 . ?
C20 C21 1.366(3) . ?
C20 C27 1.524(3) . ?
C20 Rh1 2.1950(19) . ?
C20 H20 1.0000 . ?
C21 C22 1.507(3) . ?
C21 Rh1 2.2200(19) . ?
C21 H21 1.0000 . ?
C22 C23 1.539(3) . ?
C22 H22A 0.9900 . ?
C22 H22B 0.9900 . ?
C23 C24 1.531(3) . ?
C23 H23A 0.9900 . ?
C23 H23B 0.9900 . ?
C24 C25 1.379(3) . ?
C24 Rh1 2.1511(19) . ?
C24 H24 1.0000 . ?
C25 C26 1.511(3) . ?
C25 Rh1 2.121(2) . ?
C25 H25 1.0000 . ?
C26 C27 1.536(3) . ?
C26 H26A 0.9900 . ?
C26 H26B 0.9900 . ?
C27 H27A 0.9900 . ?
C27 H27B 0.9900 . ?
N12 Rh1 2.1331(17) . ?
F1 P1 1.5995(14) . ?
F2 P1 1.6027(15) . ?
F3 P1 1.6044(14) . ?
F4 P1 1.6025(14) . ?
F5 P1 1.6046(14) . ?
F6 P1 1.5999(14) . ?

loop_
_geom_torsion_atom_site_label_1
_geom_torsion_atom_site_label_2
_geom_torsion_atom_site_label_3
_geom_torsion_atom_site_label_4
_geom_torsion
_geom_torsion_site_symmetry_1
_geom_torsion_site_symmetry_2
_geom_torsion_site_symmetry_3
_geom_torsion_site_symmetry_4
_geom_torsion_publ_flag
N2 C3 C4 N5 0.6(2) . . . . ?
N5 C10 C11 N12 54.7(2) . . . . ?
N5 C10 C11 C16 -120.2(2) . . . . ?
N12 C13 C14 C15 0.7(3) . . . . ?
C17 C13 C14 C15 -174.49(19) . . . . ?
C13 C14 C15 C16 3.0(3) . . . . ?
N12 C11 C16 C15 -2.7(3) . . . . ?
C10 C11 C16 C15 171.87(18) . . . . ?
C14 C15 C16 C11 -2.0(3) . . . . ?
N12 C13 C17 O18 -80.4(2) . . . . ?
C14 C13 C17 O18 94.9(2) . . . . ?
C27 C20 C21 C22 -4.2(3) . . . . ?
Rh1 C20 C21 C22 99.5(2) . . . . ?
C27 C20 C21 Rh1 -103.68(19) . . . . ?
C20 C21 C22 C23 -41.2(3) . . . . ?
Rh1 C21 C22 C23 38.64(19) . . . . ?
C21 C22 C23 C24 -35.2(2) . . . . ?
C22 C23 C24 C25 95.2(2) . . . . ?
C22 C23 C24 Rh1 13.8(2) . . . . ?
C23 C24 C25 C26 -5.5(3) . . . . ?
Rh1 C24 C25 C26 100.0(2) . . . . ?
C23 C24 C25 Rh1 -105.46(19) . . . . ?
C24 C25 C26 C27 -39.4(3) . . . . ?
Rh1 C25 C26 C27 41.9(2) . . . . ?
C21 C20 C27 C26 95.6(2) . . . . ?
Rh1 C20 C27 C26 12.3(2) . . . . ?
C25 C26 C27 C20 -36.1(2) . . . . ?
N5 C1 N2 C3 -0.3(2) . . . . ?
Rh1 C1 N2 C3 175.06(19) . . . . ?
N5 C1 N2 C6 177.04(17) . . . . ?
Rh1 C1 N2 C6 -7.6(4) . . . . ?
C4 C3 N2 C1 -0.2(2) . . . . ?
C4 C3 N2 C6 -177.58(18) . . . . ?
C9 C6 N2 C1 159.78(19) . . . . ?
C7 C6 N2 C1 41.5(3) . . . . ?
C8 C6 N2 C1 -81.0(2) . . . . ?
C9 C6 N2 C3 -23.2(3) . . . . ?
C7 C6 N2 C3 -141.54(18) . . . . ?
C8 C6 N2 C3 95.9(2) . . . . ?
N2 C1 N5 C4 0.7(2) . . . . ?
Rh1 C1 N5 C4 -176.34(13) . . . . ?
N2 C1 N5 C10 170.49(16) . . . . ?
Rh1 C1 N5 C10 -6.5(2) . . . . ?
C3 C4 N5 C1 -0.8(2) . . . . ?
C3 C4 N5 C10 -170.13(18) . . . . ?
C11 C10 N5 C1 -61.4(2) . . . . ?
C11 C10 N5 C4 106.9(2) . . . . ?
C14 C13 N12 C11 -5.3(3) . . . . ?
C17 C13 N12 C11 169.97(18) . . . . ?
C14 C13 N12 Rh1 173.01(14) . . . . ?
C17 C13 N12 Rh1 -11.7(3) . . . . ?
C16 C11 N12 C13 6.4(3) . . . . ?
C10 C11 N12 C13 -168.48(17) . . . . ?
C16 C11 N12 Rh1 -172.11(15) . . . . ?
C10 C11 N12 Rh1 13.0(2) . . . . ?
C13 C17 O18 C19 177.37(18) . . . . ?
